data_4312716
loop_
_publ_author_name
'Claus Becker'
'Iris Kieltsch'
'Diego Broggini'
'Antonio Mezzetti'

_publ_section_title
;
 Bridging Fluorides and Hard/Soft Mismatch in d6 and d8 Complexes: The
 Case of [Tl(\m-F)3Ru(PPh3)3]
;
_journal_name_full 'Inorganic Chemistry'
_journal_page_first 8417
_journal_page_last 8429
_journal_paper_doi 10.1021/ic034888e
_journal_volume 42
_journal_year 2003
_chemical_formula_sum 'C78 H74 Cl5 F2 P4 Ru2 Tl'
_chemical_formula_weight 1757.01
_chemical_name_common '[Ru2F2Cl3(PPh3)4Tl].CH2Cl2.C5H12'
_chemical_name_systematic
; 
 ? 
;
_space_group_IT_number 14
_symmetry_cell_setting monoclinic
_symmetry_space_group_name_Hall '-P 2ybc'
_symmetry_space_group_name_H-M 'P 1 21/c 1'
_atom_sites_solution_hydrogens geom
_atom_sites_solution_primary direct
_atom_sites_solution_secondary difmap
_audit_creation_method SHELXL-97
_cell_angle_alpha 90.00
_cell_angle_beta 110.228(3)
_cell_angle_gamma 90.00
_cell_formula_units_Z 4
_cell_length_a 19.714(3)
_cell_length_b 14.478(2)
_cell_length_c 26.171(4)
_cell_measurement_reflns_used 930
_cell_measurement_temperature 293(2)
_cell_measurement_theta_max 52.009
_cell_measurement_theta_min 4.326
_cell_volume 7009.0(18)
_computing_structure_refinement 'SHELXL-97 (Sheldrick, 1997)'
_computing_structure_solution 'SHELXS-97 (Sheldrick, 1990)'
_diffrn_ambient_temperature 293(2)
_diffrn_measured_fraction_theta_full 0.901
_diffrn_measured_fraction_theta_max 0.901
_diffrn_measurement_device_type 'SMART Platform'
_diffrn_measurement_method 'w/ scan'
_diffrn_radiation_monochromator graphite
_diffrn_radiation_source 'fine-focus sealed tube'
_diffrn_radiation_type MoK\a
_diffrn_radiation_wavelength 0.71073
_diffrn_reflns_av_R_equivalents 0.1121
_diffrn_reflns_av_sigmaI/netI 0.2277
_diffrn_reflns_limit_h_max 26
_diffrn_reflns_limit_h_min -18
_diffrn_reflns_limit_k_max 19
_diffrn_reflns_limit_k_min -13
_diffrn_reflns_limit_l_max 34
_diffrn_reflns_limit_l_min -34
_diffrn_reflns_number 42506
_diffrn_reflns_theta_full 28.89
_diffrn_reflns_theta_max 28.89
_diffrn_reflns_theta_min 1.10
_exptl_absorpt_coefficient_mu 3.051
_exptl_absorpt_correction_T_max 0.9140
_exptl_absorpt_correction_T_min 0.4064
_exptl_absorpt_correction_type none
_exptl_crystal_colour red
_exptl_crystal_density_diffrn 1.665
_exptl_crystal_density_meas ?
_exptl_crystal_density_method 'not measured'
_exptl_crystal_description platelet
_exptl_crystal_F_000 3496
_exptl_crystal_size_max 0.36
_exptl_crystal_size_mid 0.30
_exptl_crystal_size_min 0.03
_refine_diff_density_max 1.267
_refine_diff_density_min -0.843
_refine_diff_density_rms 0.130
_refine_ls_extinction_method none
_refine_ls_goodness_of_fit_ref 0.860
_refine_ls_hydrogen_treatment mixed
_refine_ls_matrix_type full
_refine_ls_number_parameters 816
_refine_ls_number_reflns 16634
_refine_ls_number_restraints 5
_refine_ls_restrained_S_all 0.861
_refine_ls_R_factor_all 0.2178
_refine_ls_R_factor_gt 0.0633
_refine_ls_shift/su_max 0.187
_refine_ls_shift/su_mean 0.006
_refine_ls_structure_factor_coef Fsqd
_refine_ls_weighting_details 'calc w=1/[\s^2^(Fo^2^)+(0.0579P)^2^+0.0000P] where P=(Fo^2^+2Fc^2^)/3'
_refine_ls_weighting_scheme calc
_refine_ls_wR_factor_gt 0.1115
_refine_ls_wR_factor_ref 0.1512
_reflns_number_gt 6103
_reflns_number_total 16634
_reflns_threshold_expression >2sigma(I)
_cod_data_source_file ic034888esi20030728_100008_3.cif
_cod_data_source_block '[Ru2F2Cl3(PPh3)4Tl]'
_cod_depositor_comments
;
The following automatic conversions were performed:

'_exptl_crystal_density_meas' value 'not measured' was changed to '?'
- the value is perceived as not measured.

Automatic conversion script
Id: cif_fix_values 3008 2015-01-20 13:52:24Z robertas 
;
_cod_original_cell_volume 7009.2(18)
_cod_database_code 4312716

loop_
_symmetry_equiv_pos_as_xyz
'x, y, z'
'-x, y+1/2, -z+1/2'
'-x, -y, -z'
'x, -y-1/2, z-1/2'

loop_
_atom_site_label
_atom_site_type_symbol
_atom_site_fract_x
_atom_site_fract_y
_atom_site_fract_z
_atom_site_U_iso_or_equiv
_atom_site_adp_type
_atom_site_occupancy
_atom_site_symmetry_multiplicity
_atom_site_calc_flag
_atom_site_refinement_flags
_atom_site_disorder_assembly
_atom_site_disorder_group
Ru1 Ru 0.32839(4) 0.41012(4) 0.02039(2) 0.03580(18) Uani 1 1 d . . .
Ru2 Ru 0.26217(4) 0.29862(4) -0.08902(2) 0.03783(19) Uani 1 1 d . . .
Tl1 Tl 0.39715(3) 0.47285(3) -0.090725(18) 0.0966(2) Uani 1 1 d . . .
F1 F 0.3708(2) 0.3356(3) -0.03409(15) 0.0454(12) Uani 1 1 d . . .
F2 F 0.2647(2) 0.4418(3) -0.06328(15) 0.0474(12) Uani 1 1 d . . .
Cl3 Cl 0.25101(12) 0.28028(13) -0.00285(8) 0.0497(6) Uani 1 1 d . . .
Cl4 Cl 0.40878(13) 0.53372(15) 0.02059(9) 0.0658(7) Uani 1 1 d . . .
Cl5 Cl 0.29423(15) 0.35090(18) -0.16256(10) 0.0803(8) Uani 1 1 d . . .
P1 P 0.25625(12) 0.49394(14) 0.05360(8) 0.0419(6) Uani 1 1 d . . .
P2 P 0.40534(12) 0.34830(14) 0.09854(8) 0.0391(6) Uani 1 1 d . . .
P3 P 0.14105(12) 0.27937(14) -0.13180(8) 0.0446(6) Uani 1 1 d . . .
P4 P 0.29610(12) 0.15415(14) -0.10082(8) 0.0426(6) Uani 1 1 d . . .
C1 C 0.2873(5) 0.5509(6) 0.1203(3) 0.046(2) Uani 1 1 d . . .
C2 C 0.3261(6) 0.6331(8) 0.1252(4) 0.086(3) Uani 1 1 d . . .
H2A H 0.3357 0.6553 0.0951 0.103 Uiso 1 1 calc R . .
C3 C 0.3505(7) 0.6824(8) 0.1731(5) 0.104(4) Uani 1 1 d . . .
H3A H 0.3749 0.7379 0.1745 0.125 Uiso 1 1 calc R . .
C4 C 0.3388(7) 0.6497(9) 0.2189(4) 0.101(4) Uani 1 1 d . . .
H4A H 0.3567 0.6813 0.2518 0.121 Uiso 1 1 calc R . .
C5 C 0.3000(6) 0.5692(8) 0.2148(4) 0.083(3) Uani 1 1 d . . .
H5A H 0.2912 0.5466 0.2452 0.099 Uiso 1 1 calc R . .
C6 C 0.2739(5) 0.5215(6) 0.1658(3) 0.060(3) Uani 1 1 d . . .
H6A H 0.2467 0.4683 0.1637 0.072 Uiso 1 1 calc R . .
C7 C 0.2173(5) 0.5982(5) 0.0122(3) 0.051(2) Uani 1 1 d . . .
C8 C 0.2403(5) 0.6307(6) -0.0277(3) 0.055(3) Uani 1 1 d . . .
H8A H 0.2735 0.5965 -0.0379 0.066 Uiso 1 1 calc R . .
C9 C 0.2155(6) 0.7135(7) -0.0535(4) 0.075(3) Uani 1 1 d . . .
H9A H 0.2315 0.7344 -0.0810 0.090 Uiso 1 1 calc R . .
C10 C 0.1672(7) 0.7644(7) -0.0383(4) 0.088(4) Uani 1 1 d . . .
H10A H 0.1511 0.8206 -0.0554 0.105 Uiso 1 1 calc R . .
C11 C 0.1426(6) 0.7349(7) 0.0008(5) 0.078(3) Uani 1 1 d . . .
H11A H 0.1090 0.7697 0.0102 0.094 Uiso 1 1 calc R . .
C12 C 0.1682(5) 0.6511(6) 0.0274(4) 0.065(3) Uani 1 1 d . . .
H12A H 0.1524 0.6308 0.0551 0.078 Uiso 1 1 calc R . .
C13 C 0.1770(5) 0.4288(5) 0.0543(3) 0.042(2) Uani 1 1 d . . .
C14 C 0.1072(5) 0.4433(6) 0.0176(3) 0.049(2) Uani 1 1 d . . .
H14A H 0.0986 0.4921 -0.0069 0.059 Uiso 1 1 calc R . .
C15 C 0.0511(5) 0.3873(7) 0.0170(4) 0.054(2) Uani 1 1 d . . .
H15A H 0.0054 0.3981 -0.0084 0.065 Uiso 1 1 calc R . .
C16 C 0.0609(5) 0.3158(7) 0.0529(4) 0.064(3) Uani 1 1 d . . .
H16A H 0.0217 0.2802 0.0531 0.077 Uiso 1 1 calc R . .
C17 C 0.1290(6) 0.2968(6) 0.0888(4) 0.061(3) Uani 1 1 d . . .
H17A H 0.1365 0.2468 0.1125 0.073 Uiso 1 1 calc R . .
C18 C 0.1859(5) 0.3523(6) 0.0895(3) 0.053(2) Uani 1 1 d . . .
H18A H 0.2318 0.3391 0.1139 0.063 Uiso 1 1 calc R . .
C19 C 0.4706(4) 0.4161(6) 0.1536(3) 0.049(2) Uani 1 1 d . . .
C20 C 0.4705(5) 0.5097(7) 0.1536(4) 0.070(3) Uani 1 1 d . . .
H20A H 0.4368 0.5415 0.1252 0.085 Uiso 1 1 calc R . .
C21 C 0.5208(6) 0.5585(8) 0.1960(5) 0.093(4) Uani 1 1 d . . .
H21A H 0.5200 0.6227 0.1966 0.111 Uiso 1 1 calc R . .
C22 C 0.5706(7) 0.5113(10) 0.2360(5) 0.105(5) Uani 1 1 d . . .
H22A H 0.6049 0.5439 0.2637 0.126 Uiso 1 1 calc R . .
C23 C 0.5722(6) 0.4188(10) 0.2371(4) 0.093(4) Uani 1 1 d . . .
H23A H 0.6061 0.3873 0.2656 0.112 Uiso 1 1 calc R . .
C24 C 0.5224(5) 0.3715(7) 0.1950(4) 0.071(3) Uani 1 1 d . . .
H24A H 0.5241 0.3073 0.1947 0.085 Uiso 1 1 calc R . .
C25 C 0.4708(4) 0.2728(5) 0.0844(3) 0.042(2) Uani 1 1 d . . .
C26 C 0.5091(5) 0.3076(6) 0.0525(3) 0.051(2) Uani 1 1 d . . .
H26A H 0.4952 0.3640 0.0351 0.061 Uiso 1 1 calc R . .
C27 C 0.5663(5) 0.2619(7) 0.0459(4) 0.062(3) Uani 1 1 d . . .
H27A H 0.5913 0.2880 0.0252 0.075 Uiso 1 1 calc R . .
C28 C 0.5865(6) 0.1770(8) 0.0700(5) 0.086(4) Uani 1 1 d . . .
H28A H 0.6250 0.1452 0.0655 0.104 Uiso 1 1 calc R . .
C29 C 0.5502(7) 0.1402(7) 0.1002(5) 0.094(4) Uani 1 1 d . . .
H29A H 0.5637 0.0825 0.1161 0.112 Uiso 1 1 calc R . .
C30 C 0.4921(6) 0.1876(6) 0.1082(4) 0.075(3) Uani 1 1 d . . .
H30A H 0.4681 0.1614 0.1295 0.090 Uiso 1 1 calc R . .
C31 C 0.3655(4) 0.2765(5) 0.1383(3) 0.042(2) Uani 1 1 d . . .
C32 C 0.3634(5) 0.3039(6) 0.1885(3) 0.052(2) Uani 1 1 d . . .
H32A H 0.3872 0.3576 0.2043 0.063 Uiso 1 1 calc R . .
C33 C 0.3272(5) 0.2538(7) 0.2152(4) 0.063(3) Uani 1 1 d . . .
H33A H 0.3260 0.2741 0.2486 0.076 Uiso 1 1 calc R . .
C34 C 0.2924(5) 0.1728(7) 0.1923(4) 0.066(3) Uani 1 1 d . . .
H34A H 0.2679 0.1385 0.2105 0.079 Uiso 1 1 calc R . .
C35 C 0.2939(5) 0.1435(6) 0.1434(4) 0.058(3) Uani 1 1 d . . .
H35A H 0.2705 0.0892 0.1281 0.069 Uiso 1 1 calc R . .
C36 C 0.3303(5) 0.1944(6) 0.1167(3) 0.049(2) Uani 1 1 d . . .
H36A H 0.3314 0.1736 0.0834 0.058 Uiso 1 1 calc R . .
C37 C 0.0947(5) 0.2757(6) -0.2066(4) 0.055(3) Uani 1 1 d . . .
C38 C 0.1249(6) 0.3213(6) -0.2390(4) 0.071(3) Uani 1 1 d . . .
H38A H 0.1705 0.3475 -0.2233 0.085 Uiso 1 1 calc R . .
C39 C 0.0895(9) 0.3298(8) -0.2952(5) 0.106(5) Uani 1 1 d . . .
H39A H 0.1115 0.3598 -0.3168 0.127 Uiso 1 1 calc R . .
C40 C 0.0223(10) 0.2930(9) -0.3175(6) 0.117(6) Uani 1 1 d . . .
H40A H -0.0020 0.2976 -0.3549 0.141 Uiso 1 1 calc R . .
C41 C -0.0092(7) 0.2507(10) -0.2866(5) 0.107(5) Uani 1 1 d . . .
H41A H -0.0557 0.2273 -0.3026 0.128 Uiso 1 1 calc R . .
C42 C 0.0262(6) 0.2405(7) -0.2307(4) 0.074(3) Uani 1 1 d . . .
H42A H 0.0035 0.2100 -0.2097 0.089 Uiso 1 1 calc R . .
C43 C 0.1023(5) 0.1809(6) -0.1077(4) 0.054(2) Uani 1 1 d . . .
C44 C 0.0855(5) 0.0989(7) -0.1348(4) 0.072(3) Uani 1 1 d . . .
H44A H 0.0897 0.0932 -0.1689 0.087 Uiso 1 1 calc R . .
C45 C 0.0619(6) 0.0234(8) -0.1121(6) 0.101(4) Uani 1 1 d . . .
H45A H 0.0498 -0.0318 -0.1313 0.121 Uiso 1 1 calc R . .
C46 C 0.0568(7) 0.0315(9) -0.0608(7) 0.111(5) Uani 1 1 d . . .
H46A H 0.0431 -0.0195 -0.0451 0.133 Uiso 1 1 calc R . .
C47 C 0.0714(6) 0.1119(8) -0.0335(5) 0.088(4) Uani 1 1 d . . .
H47A H 0.0661 0.1174 0.0004 0.106 Uiso 1 1 calc R . .
C48 C 0.0946(5) 0.1869(7) -0.0568(4) 0.068(3) Uani 1 1 d . . .
H48A H 0.1052 0.2425 -0.0378 0.081 Uiso 1 1 calc R . .
C49 C 0.0859(6) 0.3780(6) -0.1225(3) 0.055(3) Uani 1 1 d . . .
C50 C 0.1127(6) 0.4656(7) -0.1234(4) 0.086(4) Uani 1 1 d . . .
H50A H 0.1595 0.4743 -0.1232 0.103 Uiso 1 1 calc R . .
C51 C 0.0684(8) 0.5408(8) -0.1247(4) 0.104(5) Uani 1 1 d . . .
H51A H 0.0872 0.5998 -0.1244 0.125 Uiso 1 1 calc R . .
C52 C -0.0009(9) 0.5326(11) -0.1263(5) 0.116(6) Uani 1 1 d . . .
H52A H -0.0299 0.5842 -0.1285 0.139 Uiso 1 1 calc R . .
C53 C -0.0261(7) 0.4454(11) -0.1243(4) 0.100(5) Uani 1 1 d . . .
H53A H -0.0727 0.4380 -0.1238 0.120 Uiso 1 1 calc R . .
C54 C 0.0154(6) 0.3670(8) -0.1232(3) 0.075(3) Uani 1 1 d . . .
H54A H -0.0036 0.3083 -0.1230 0.090 Uiso 1 1 calc R . .
C55 C 0.2384(4) 0.0778(6) -0.1536(3) 0.044(2) Uani 1 1 d . . .
C56 C 0.2060(5) 0.1140(6) -0.2061(4) 0.064(3) Uani 1 1 d . . .
H56A H 0.2162 0.1744 -0.2132 0.077 Uiso 1 1 calc R . .
C57 C 0.1595(6) 0.0621(8) -0.2475(4) 0.077(3) Uani 1 1 d . . .
H57A H 0.1368 0.0886 -0.2815 0.093 Uiso 1 1 calc R . .
C58 C 0.1465(6) -0.0267(8) -0.2391(4) 0.089(4) Uani 1 1 d . . .
H58A H 0.1154 -0.0614 -0.2675 0.107 Uiso 1 1 calc R . .
C59 C 0.1784(6) -0.0661(7) -0.1895(5) 0.088(4) Uani 1 1 d . . .
H59A H 0.1690 -0.1277 -0.1842 0.106 Uiso 1 1 calc R . .
C60 C 0.2255(5) -0.0149(6) -0.1460(4) 0.065(3) Uani 1 1 d . . .
H60A H 0.2480 -0.0427 -0.1124 0.078 Uiso 1 1 calc R . .
C61 C 0.3775(5) 0.1506(5) -0.1189(3) 0.048(2) Uani 1 1 d . . .
C62 C 0.4353(5) 0.2093(6) -0.0936(4) 0.064(3) Uani 1 1 d . . .
H62A H 0.4327 0.2480 -0.0660 0.077 Uiso 1 1 calc R . .
C63 C 0.4971(5) 0.2122(7) -0.1082(5) 0.075(3) Uani 1 1 d . . .
H63A H 0.5348 0.2525 -0.0909 0.090 Uiso 1 1 calc R . .
C64 C 0.5008(6) 0.1538(8) -0.1489(4) 0.070(3) Uani 1 1 d . . .
H64A H 0.5413 0.1549 -0.1595 0.085 Uiso 1 1 calc R . .
C65 C 0.4458(6) 0.0952(8) -0.1734(4) 0.071(3) Uani 1 1 d . . .
H65A H 0.4487 0.0563 -0.2009 0.086 Uiso 1 1 calc R . .
C66 C 0.3859(5) 0.0923(6) -0.1584(3) 0.057(2) Uani 1 1 d . . .
H66A H 0.3495 0.0500 -0.1753 0.069 Uiso 1 1 calc R . .
C67 C 0.3195(5) 0.0807(5) -0.0397(3) 0.044(2) Uani 1 1 d . . .
C68 C 0.2642(5) 0.0543(6) -0.0228(4) 0.059(3) Uani 1 1 d . . .
H68A H 0.2178 0.0765 -0.0411 0.070 Uiso 1 1 calc R . .
C69 C 0.2759(6) -0.0059(6) 0.0218(4) 0.065(3) Uani 1 1 d . . .
H69A H 0.2380 -0.0235 0.0332 0.078 Uiso 1 1 calc R . .
C70 C 0.3450(7) -0.0377(7) 0.0480(4) 0.076(3) Uani 1 1 d . . .
H70A H 0.3542 -0.0780 0.0772 0.091 Uiso 1 1 calc R . .
C71 C 0.4002(6) -0.0101(7) 0.0311(4) 0.084(3) Uani 1 1 d . . .
H71A H 0.4468 -0.0317 0.0491 0.101 Uiso 1 1 calc R . .
C72 C 0.3876(5) 0.0495(6) -0.0125(4) 0.064(3) Uani 1 1 d . . .
H72A H 0.4258 0.0682 -0.0233 0.077 Uiso 1 1 calc R . .
C1A C -0.2408(15) 0.071(2) -0.2867(14) 0.300(17) Uiso 0.828(8) 1 d PD . .
Cl1A Cl -0.2769(6) 0.1654(7) -0.3225(4) 0.323(6) Uani 0.828(8) 1 d PD . .
Cl2A Cl -0.1581(7) 0.0954(9) -0.2603(6) 0.447(10) Uani 0.828(8) 1 d PD . .
C1B C -0.2346(9) 0.1008(10) -0.1489(7) 0.184(8) Uani 1 1 d D . .
C2B C -0.1519(9) 0.0675(14) -0.1193(9) 0.261(13) Uani 1 1 d D . .
C3B C -0.1082(7) 0.1566(14) -0.1226(7) 0.181(8) Uani 1 1 d D . .
C4B C -0.1699(11) 0.2167(11) -0.1532(6) 0.187(9) Uani 1 1 d D . .

loop_
_atom_site_aniso_label
_atom_site_aniso_U_11
_atom_site_aniso_U_22
_atom_site_aniso_U_33
_atom_site_aniso_U_23
_atom_site_aniso_U_13
_atom_site_aniso_U_12
Ru1 0.0392(4) 0.0352(4) 0.0325(4) 0.0002(3) 0.0118(3) 0.0022(3)
Ru2 0.0407(5) 0.0382(4) 0.0320(4) -0.0008(3) 0.0092(3) 0.0044(3)
Tl1 0.1183(5) 0.1041(4) 0.0778(3) 0.0031(3) 0.0470(3) -0.0293(3)
F1 0.046(3) 0.049(3) 0.041(3) -0.001(2) 0.014(2) 0.005(2)
F2 0.063(3) 0.038(3) 0.037(2) 0.0016(19) 0.011(2) 0.011(2)
Cl3 0.0547(16) 0.0493(13) 0.0428(12) -0.0015(10) 0.0140(11) -0.0031(11)
Cl4 0.0725(19) 0.0597(15) 0.0700(16) 0.0097(12) 0.0306(14) 0.0006(13)
Cl5 0.084(2) 0.0803(18) 0.0740(17) -0.0013(14) 0.0236(16) 0.0024(16)
P1 0.0442(16) 0.0413(13) 0.0403(13) -0.0005(10) 0.0146(11) 0.0035(11)
P2 0.0420(15) 0.0371(12) 0.0348(12) -0.0002(10) 0.0089(11) -0.0009(11)
P3 0.0449(16) 0.0427(14) 0.0405(13) -0.0047(10) 0.0075(12) 0.0061(11)
P4 0.0416(15) 0.0426(13) 0.0404(13) -0.0015(10) 0.0102(11) 0.0056(11)
C1 0.046(6) 0.046(5) 0.054(6) -0.007(4) 0.027(5) 0.005(5)
C2 0.095(9) 0.114(9) 0.062(7) -0.023(6) 0.044(7) -0.024(8)
C3 0.128(12) 0.111(10) 0.081(9) -0.047(8) 0.046(8) -0.059(8)
C4 0.123(12) 0.119(11) 0.059(8) -0.039(7) 0.031(8) -0.014(9)
C5 0.109(10) 0.095(9) 0.048(7) -0.003(6) 0.033(7) 0.008(7)
C6 0.088(8) 0.049(6) 0.045(6) -0.016(5) 0.023(6) -0.012(5)
C7 0.059(7) 0.037(5) 0.055(6) 0.001(4) 0.018(5) 0.011(5)
C8 0.065(7) 0.047(6) 0.058(6) 0.005(5) 0.027(5) 0.006(5)
C9 0.115(10) 0.057(7) 0.058(6) 0.005(5) 0.037(7) 0.003(7)
C10 0.123(12) 0.049(7) 0.073(8) 0.011(6) 0.011(8) 0.020(7)
C11 0.071(8) 0.059(7) 0.101(9) -0.009(7) 0.026(7) 0.027(6)
C12 0.068(7) 0.045(6) 0.075(7) -0.003(5) 0.016(6) -0.003(5)
C13 0.048(6) 0.049(5) 0.036(5) -0.007(4) 0.022(5) 0.005(4)
C14 0.056(7) 0.051(6) 0.042(5) 0.004(4) 0.019(5) 0.008(5)
C15 0.034(6) 0.078(7) 0.056(6) -0.005(5) 0.021(5) 0.003(5)
C16 0.047(7) 0.078(7) 0.075(7) -0.011(6) 0.031(6) -0.014(6)
C17 0.061(8) 0.064(7) 0.067(7) 0.010(5) 0.033(6) -0.005(6)
C18 0.045(6) 0.061(6) 0.052(6) 0.007(5) 0.016(5) 0.006(5)
C19 0.033(6) 0.061(6) 0.045(5) -0.003(5) 0.006(4) -0.006(5)
C20 0.081(8) 0.059(7) 0.062(7) -0.013(5) 0.013(6) -0.015(6)
C21 0.074(9) 0.086(9) 0.095(9) -0.027(7) 0.001(8) -0.011(7)
C22 0.096(12) 0.127(12) 0.086(10) -0.054(9) 0.023(8) -0.058(10)
C23 0.055(8) 0.142(12) 0.060(7) -0.004(8) -0.009(6) -0.018(8)
C24 0.066(8) 0.066(7) 0.058(6) -0.007(5) -0.008(6) -0.007(6)
C25 0.036(6) 0.034(5) 0.046(5) 0.004(4) 0.003(4) 0.002(4)
C26 0.042(6) 0.054(6) 0.050(6) 0.002(4) 0.007(5) 0.002(5)
C27 0.047(7) 0.064(7) 0.073(7) 0.003(5) 0.016(5) 0.005(5)
C28 0.060(8) 0.074(9) 0.126(10) -0.017(7) 0.034(8) 0.013(7)
C29 0.083(10) 0.063(8) 0.141(11) 0.027(7) 0.046(9) 0.031(7)
C30 0.080(8) 0.058(7) 0.097(8) 0.019(6) 0.041(7) 0.018(6)
C31 0.042(6) 0.042(5) 0.038(5) 0.014(4) 0.007(4) 0.004(4)
C32 0.056(7) 0.060(6) 0.041(5) 0.004(5) 0.017(5) -0.003(5)
C33 0.065(8) 0.082(8) 0.048(6) 0.013(6) 0.026(6) 0.021(6)
C34 0.065(8) 0.083(8) 0.060(7) 0.023(6) 0.036(6) 0.016(6)
C35 0.053(7) 0.055(6) 0.058(6) 0.014(5) 0.010(5) -0.011(5)
C36 0.056(6) 0.043(5) 0.041(5) 0.008(4) 0.010(5) 0.008(5)
C37 0.054(7) 0.059(6) 0.052(6) -0.010(5) 0.017(6) 0.009(5)
C38 0.084(9) 0.066(7) 0.052(7) -0.011(5) 0.009(6) 0.013(6)
C39 0.149(15) 0.099(10) 0.061(9) 0.000(7) 0.025(9) 0.025(10)
C40 0.169(18) 0.098(11) 0.060(9) -0.008(8) 0.008(11) 0.043(11)
C41 0.057(9) 0.147(13) 0.068(9) -0.044(8) -0.039(8) 0.031(8)
C42 0.056(8) 0.092(8) 0.060(7) -0.013(6) 0.003(6) 0.007(6)
C43 0.045(6) 0.057(6) 0.063(6) -0.005(5) 0.022(5) 0.001(5)
C44 0.054(7) 0.050(7) 0.109(8) -0.020(6) 0.024(6) -0.003(5)
C45 0.086(10) 0.053(8) 0.170(14) -0.008(9) 0.051(10) -0.008(7)
C46 0.088(10) 0.075(10) 0.176(16) 0.014(10) 0.053(11) -0.005(8)
C47 0.087(10) 0.077(9) 0.116(10) 0.014(8) 0.056(8) 0.000(7)
C48 0.045(7) 0.071(7) 0.081(8) 0.007(6) 0.013(6) 0.000(5)
C49 0.063(8) 0.055(6) 0.034(5) -0.002(4) -0.001(5) 0.028(5)
C50 0.086(9) 0.056(7) 0.089(8) -0.010(6) -0.006(7) 0.028(7)
C51 0.120(12) 0.064(8) 0.086(9) -0.020(6) -0.019(9) 0.044(9)
C52 0.140(15) 0.119(12) 0.062(8) -0.025(8) 0.001(9) 0.075(13)
C53 0.076(9) 0.168(13) 0.054(7) 0.010(8) 0.022(6) 0.087(11)
C54 0.072(9) 0.109(9) 0.045(6) 0.002(5) 0.022(6) 0.021(7)
C55 0.039(6) 0.043(5) 0.044(5) -0.004(4) 0.005(4) 0.013(4)
C56 0.058(7) 0.062(6) 0.061(7) -0.010(5) 0.007(6) 0.007(5)
C57 0.081(9) 0.082(8) 0.051(7) -0.003(6) 0.001(6) 0.027(7)
C58 0.094(10) 0.091(9) 0.053(7) -0.023(7) -0.012(7) 0.019(8)
C59 0.092(9) 0.048(6) 0.116(10) -0.046(7) 0.025(8) -0.008(6)
C60 0.074(8) 0.053(6) 0.061(6) -0.006(5) 0.016(6) 0.009(5)
C61 0.060(7) 0.033(5) 0.048(5) 0.011(4) 0.015(5) 0.007(5)
C62 0.056(7) 0.052(6) 0.090(7) -0.020(5) 0.032(6) 0.005(5)
C63 0.043(7) 0.067(7) 0.120(10) 0.000(6) 0.033(7) 0.010(5)
C64 0.075(9) 0.077(8) 0.075(8) 0.033(6) 0.046(7) 0.022(7)
C65 0.076(9) 0.090(8) 0.059(7) 0.004(6) 0.038(7) 0.011(7)
C66 0.058(7) 0.063(6) 0.052(6) -0.003(5) 0.020(5) 0.002(5)
C67 0.050(6) 0.035(5) 0.045(5) -0.005(4) 0.015(5) 0.003(5)
C68 0.046(7) 0.054(6) 0.066(7) -0.003(5) 0.006(5) 0.005(5)
C69 0.074(8) 0.060(6) 0.061(7) 0.007(5) 0.025(6) 0.000(6)
C70 0.106(11) 0.065(7) 0.056(7) 0.023(5) 0.029(7) 0.025(7)
C71 0.065(8) 0.110(9) 0.070(8) 0.028(7) 0.013(7) 0.031(7)
C72 0.059(7) 0.073(7) 0.053(6) 0.019(5) 0.008(5) 0.018(6)
Cl1A 0.430(16) 0.315(11) 0.263(10) 0.020(8) 0.170(10) -0.038(10)
Cl2A 0.322(16) 0.391(16) 0.54(2) -0.010(15) 0.041(15) -0.038(12)
C1B 0.164(17) 0.134(13) 0.202(17) 0.063(12) -0.005(14) -0.072(12)
C2B 0.096(15) 0.41(3) 0.30(3) -0.17(2) 0.099(17) -0.14(2)
C3B 0.038(9) 0.33(2) 0.177(16) -0.046(16) 0.036(10) -0.016(13)
C4B 0.23(2) 0.181(16) 0.129(13) -0.033(11) 0.032(13) 0.121(16)

loop_
_atom_type_symbol
_atom_type_description
_atom_type_scat_dispersion_real
_atom_type_scat_dispersion_imag
_atom_type_scat_source
C C 0.0033 0.0016 'International Tables Vol C Tables 4.2.6.8 and 6.1.1.4'
H H 0.0000 0.0000 'International Tables Vol C Tables 4.2.6.8 and 6.1.1.4'
P P 0.1023 0.0942 'International Tables Vol C Tables 4.2.6.8 and 6.1.1.4'
Cl Cl 0.1484 0.1585 'International Tables Vol C Tables 4.2.6.8 and 6.1.1.4'
Ru Ru -1.2594 0.8363 'International Tables Vol C Tables 4.2.6.8 and 6.1.1.4'
Tl Tl -2.8358 9.6688 'International Tables Vol C Tables 4.2.6.8 and 6.1.1.4'
F F 0.0171 0.0103 'International Tables Vol C Tables 4.2.6.8 and 6.1.1.4'

loop_
_geom_angle_atom_site_label_1
_geom_angle_atom_site_label_2
_geom_angle_atom_site_label_3
_geom_angle
_geom_angle_site_symmetry_1
_geom_angle_site_symmetry_3
_geom_angle_publ_flag
F2 Ru1 F1 70.22(15) . . ?
F2 Ru1 P1 93.05(13) . . ?
F1 Ru1 P1 162.83(12) . . ?
F2 Ru1 P2 165.91(12) . . ?
F1 Ru1 P2 96.11(12) . . ?
P1 Ru1 P2 100.31(8) . . ?
F2 Ru1 Cl3 79.10(12) . . ?
F1 Ru1 Cl3 78.29(12) . . ?
P1 Ru1 Cl3 95.17(8) . . ?
P2 Ru1 Cl3 95.11(7) . . ?
F2 Ru1 Cl4 89.77(13) . . ?
F1 Ru1 Cl4 88.14(13) . . ?
P1 Ru1 Cl4 95.86(8) . . ?
P2 Ru1 Cl4 93.28(8) . . ?
Cl3 Ru1 Cl4 164.72(8) . . ?
F2 Ru1 Ru2 43.58(10) . . ?
F1 Ru1 Ru2 44.10(11) . . ?
P1 Ru1 Ru2 120.45(6) . . ?
P2 Ru1 Ru2 123.74(6) . . ?
Cl3 Ru1 Ru2 48.00(5) . . ?
Cl4 Ru1 Ru2 116.87(6) . . ?
F2 Ru2 F1 69.63(15) . . ?
F2 Ru2 P4 162.31(13) . . ?
F1 Ru2 P4 92.73(12) . . ?
F2 Ru2 P3 100.17(13) . . ?
F1 Ru2 P3 166.55(12) . . ?
P4 Ru2 P3 97.45(8) . . ?
F2 Ru2 Cl5 87.87(13) . . ?
F1 Ru2 Cl5 88.84(13) . . ?
P4 Ru2 Cl5 90.58(9) . . ?
P3 Ru2 Cl5 99.79(9) . . ?
F2 Ru2 Cl3 79.08(12) . . ?
F1 Ru2 Cl3 78.09(12) . . ?
P4 Ru2 Cl3 99.05(8) . . ?
P3 Ru2 Cl3 91.60(8) . . ?
Cl5 Ru2 Cl3 164.04(8) . . ?
F2 Ru2 Ru1 43.30(10) . . ?
F1 Ru2 Ru1 43.57(11) . . ?
P4 Ru2 Ru1 123.49(6) . . ?
P3 Ru2 Ru1 122.98(6) . . ?
Cl5 Ru2 Ru1 115.80(7) . . ?
Cl3 Ru2 Ru1 48.24(5) . . ?
F1 Tl1 Cl5 70.76(10) . . ?
F1 Tl1 Cl4 68.67(9) . . ?
Cl5 Tl1 Cl4 128.70(8) . . ?
Ru1 F1 Ru2 92.33(16) . . ?
Ru1 F1 Tl1 100.96(15) . . ?
Ru2 F1 Tl1 98.80(14) . . ?
Ru1 F2 Ru2 93.13(14) . . ?
Ru2 Cl3 Ru1 83.75(7) . . ?
Ru1 Cl4 Tl1 87.11(7) . . ?
Ru2 Cl5 Tl1 89.49(8) . . ?
C13 P1 C1 103.2(4) . . ?
C13 P1 C7 103.9(4) . . ?
C1 P1 C7 97.1(4) . . ?
C13 P1 Ru1 112.3(3) . . ?
C1 P1 Ru1 124.1(3) . . ?
C7 P1 Ru1 113.6(3) . . ?
C25 P2 C31 104.4(4) . . ?
C25 P2 C19 97.2(4) . . ?
C31 P2 C19 100.3(4) . . ?
C25 P2 Ru1 110.7(3) . . ?
C31 P2 Ru1 116.9(3) . . ?
C19 P2 Ru1 124.2(3) . . ?
C43 P3 C37 103.3(4) . . ?
C43 P3 C49 102.7(5) . . ?
C37 P3 C49 93.6(4) . . ?
C43 P3 Ru2 114.7(3) . . ?
C37 P3 Ru2 125.0(3) . . ?
C49 P3 Ru2 113.7(3) . . ?
C61 P4 C55 99.2(4) . . ?
C61 P4 C67 103.4(4) . . ?
C55 P4 C67 102.2(4) . . ?
C61 P4 Ru2 113.1(3) . . ?
C55 P4 Ru2 121.9(3) . . ?
C67 P4 Ru2 114.5(3) . . ?
C6 C1 C2 116.5(8) . . ?
C6 C1 P1 125.8(7) . . ?
C2 C1 P1 117.6(7) . . ?
C3 C2 C1 122.3(10) . . ?
C4 C3 C2 120.1(11) . . ?
C5 C4 C3 118.5(10) . . ?
C4 C5 C6 120.7(10) . . ?
C1 C6 C5 121.8(9) . . ?
C8 C7 C12 118.5(8) . . ?
C8 C7 P1 123.2(7) . . ?
C12 C7 P1 117.8(7) . . ?
C7 C8 C9 121.4(9) . . ?
C10 C9 C8 119.5(10) . . ?
C11 C10 C9 121.4(10) . . ?
C10 C11 C12 119.3(10) . . ?
C7 C12 C11 120.0(10) . . ?
C14 C13 C18 115.9(8) . . ?
C14 C13 P1 124.0(7) . . ?
C18 C13 P1 119.7(7) . . ?
C15 C14 C13 121.4(8) . . ?
C14 C15 C16 121.3(9) . . ?
C15 C16 C17 119.6(9) . . ?
C18 C17 C16 119.4(9) . . ?
C17 C18 C13 122.2(8) . . ?
C20 C19 C24 118.3(8) . . ?
C20 C19 P2 122.0(7) . . ?
C24 C19 P2 119.7(7) . . ?
C19 C20 C21 120.3(10) . . ?
C22 C21 C20 119.1(11) . . ?
C23 C22 C21 122.0(11) . . ?
C22 C23 C24 118.3(11) . . ?
C19 C24 C23 122.0(10) . . ?
C30 C25 C26 116.6(8) . . ?
C30 C25 P2 124.7(7) . . ?
C26 C25 P2 118.2(6) . . ?
C27 C26 C25 122.7(9) . . ?
C26 C27 C28 119.6(10) . . ?
C29 C28 C27 119.7(11) . . ?
C28 C29 C30 121.2(10) . . ?
C25 C30 C29 120.3(10) . . ?
C32 C31 C36 117.0(8) . . ?
C32 C31 P2 122.4(6) . . ?
C36 C31 P2 120.4(6) . . ?
C33 C32 C31 121.7(9) . . ?
C32 C33 C34 119.7(9) . . ?
C35 C34 C33 120.1(9) . . ?
C34 C35 C36 119.7(9) . . ?
C35 C36 C31 121.7(8) . . ?
C38 C37 C42 117.7(9) . . ?
C38 C37 P3 118.7(8) . . ?
C42 C37 P3 122.9(8) . . ?
C37 C38 C39 122.0(11) . . ?
C40 C39 C38 118.4(14) . . ?
C41 C40 C39 120.7(14) . . ?
C40 C41 C42 121.3(14) . . ?
C37 C42 C41 119.8(11) . . ?
C44 C43 C48 117.6(9) . . ?
C44 C43 P3 123.7(8) . . ?
C48 C43 P3 118.5(7) . . ?
C43 C44 C45 121.2(11) . . ?
C46 C45 C44 119.4(12) . . ?
C47 C46 C45 121.0(13) . . ?
C46 C47 C48 118.8(12) . . ?
C47 C48 C43 121.9(10) . . ?
C54 C49 C50 119.5(9) . . ?
C54 C49 P3 122.3(8) . . ?
C50 C49 P3 117.4(9) . . ?
C51 C50 C49 118.7(12) . . ?
C52 C51 C50 123.4(14) . . ?
C51 C52 C53 117.1(13) . . ?
C52 C53 C54 122.4(14) . . ?
C49 C54 C53 118.8(11) . . ?
C60 C55 C56 117.2(8) . . ?
C60 C55 P4 124.9(6) . . ?
C56 C55 P4 118.0(7) . . ?
C57 C56 C55 121.4(9) . . ?
C58 C57 C56 120.5(9) . . ?
C57 C58 C59 120.5(10) . . ?
C58 C59 C60 120.7(10) . . ?
C55 C60 C59 119.7(9) . . ?
C66 C61 C62 115.9(9) . . ?
C66 C61 P4 123.6(7) . . ?
C62 C61 P4 120.5(7) . . ?
C63 C62 C61 122.4(9) . . ?
C64 C63 C62 118.5(10) . . ?
C65 C64 C63 120.1(10) . . ?
C64 C65 C66 120.9(10) . . ?
C65 C66 C61 122.2(9) . . ?
C72 C67 C68 119.5(8) . . ?
C72 C67 P4 123.4(8) . . ?
C68 C67 P4 117.1(7) . . ?
C67 C68 C69 121.4(9) . . ?
C70 C69 C68 118.0(10) . . ?
C71 C70 C69 120.2(9) . . ?
C70 C71 C72 120.8(10) . . ?
C67 C72 C71 120.1(10) . . ?
Cl2A C1A Cl1A 103.5(18) . . ?
C3B C2B C1B 102.1(14) . . ?
C4B C3B C2B 98.5(14) . . ?

loop_
_geom_bond_atom_site_label_1
_geom_bond_atom_site_label_2
_geom_bond_distance
_geom_bond_site_symmetry_2
_geom_bond_publ_flag
Ru1 F2 2.164(4) . ?
Ru1 F1 2.173(4) . ?
Ru1 P1 2.260(2) . ?
Ru1 P2 2.267(2) . ?
Ru1 Cl3 2.364(2) . ?
Ru1 Cl4 2.389(2) . ?
Ru1 Ru2 3.1503(9) . ?
Ru2 F2 2.175(4) . ?
Ru2 F1 2.194(4) . ?
Ru2 P4 2.250(2) . ?
Ru2 P3 2.277(2) . ?
Ru2 Cl5 2.349(3) . ?
Ru2 Cl3 2.355(2) . ?
Tl1 F1 2.635(4) . ?
Tl1 Cl5 2.851(3) . ?
Tl1 Cl4 2.976(2) . ?
P1 C13 1.830(9) . ?
P1 C1 1.833(8) . ?
P1 C7 1.861(8) . ?
P2 C25 1.824(8) . ?
P2 C31 1.829(8) . ?
P2 C19 1.848(8) . ?
P3 C43 1.829(9) . ?
P3 C37 1.853(9) . ?
P3 C49 1.861(9) . ?
P4 C61 1.824(9) . ?
P4 C55 1.827(8) . ?
P4 C67 1.842(8) . ?
C1 C6 1.373(11) . ?
C1 C2 1.396(12) . ?
C2 C3 1.376(12) . ?
C3 C4 1.382(14) . ?
C4 C5 1.377(14) . ?
C5 C6 1.390(11) . ?
C7 C8 1.360(11) . ?
C7 C12 1.396(12) . ?
C8 C9 1.379(11) . ?
C9 C10 1.366(14) . ?
C10 C11 1.347(14) . ?
C11 C12 1.402(12) . ?
C13 C14 1.395(11) . ?
C13 C18 1.413(10) . ?
C14 C15 1.365(11) . ?
C15 C16 1.367(11) . ?
C16 C17 1.374(12) . ?
C17 C18 1.376(11) . ?
C19 C20 1.355(11) . ?
C19 C24 1.366(11) . ?
C20 C21 1.398(12) . ?
C21 C22 1.348(15) . ?
C22 C23 1.339(14) . ?
C23 C24 1.379(12) . ?
C25 C30 1.380(11) . ?
C25 C26 1.398(11) . ?
C26 C27 1.368(11) . ?
C27 C28 1.377(13) . ?
C28 C29 1.344(14) . ?
C29 C30 1.411(13) . ?
C31 C32 1.386(10) . ?
C31 C36 1.392(10) . ?
C32 C33 1.366(11) . ?
C33 C34 1.386(12) . ?
C34 C35 1.358(12) . ?
C35 C36 1.376(11) . ?
C37 C38 1.364(12) . ?
C37 C42 1.376(12) . ?
C38 C39 1.398(13) . ?
C39 C40 1.359(17) . ?
C40 C41 1.328(17) . ?
C41 C42 1.394(14) . ?
C43 C44 1.364(11) . ?
C43 C48 1.394(12) . ?
C44 C45 1.398(14) . ?
C45 C46 1.384(16) . ?
C46 C47 1.345(14) . ?
C47 C48 1.399(13) . ?
C49 C54 1.393(13) . ?
C49 C50 1.377(12) . ?
C50 C51 1.389(13) . ?
C51 C52 1.357(18) . ?
C52 C53 1.365(17) . ?
C53 C54 1.394(13) . ?
C55 C60 1.393(11) . ?
C55 C56 1.401(10) . ?
C56 C57 1.375(12) . ?
C57 C58 1.344(13) . ?
C58 C59 1.357(13) . ?
C59 C60 1.406(12) . ?
C61 C66 1.387(11) . ?
C61 C62 1.393(11) . ?
C62 C63 1.397(12) . ?
C63 C64 1.382(13) . ?
C64 C65 1.353(13) . ?
C65 C66 1.368(12) . ?
C67 C72 1.363(11) . ?
C67 C68 1.364(11) . ?
C68 C69 1.411(11) . ?
C69 C70 1.375(13) . ?
C70 C71 1.370(13) . ?
C71 C72 1.382(12) . ?
C1A Cl2A 1.58(2) . ?
C1A Cl1A 1.68(2) . ?
C1B C2B 1.618(16) . ?
C2B C3B 1.571(16) . ?
C3B C4B 1.485(14) . ?
